data_7001862
loop_
_publ_author_name
'Tandon, Santokh S.'
'Bunge, Scott D.'
'Rakosi, Robert'
'Xu, Zhiqiang'
'Thompson, Laurence K.'

_publ_section_title
;
 Self-assembly of mixed-valence Co(ii/iii) and Ni(ii) clusters:
 azide-bridged 1D single chain coordination polymers comprised of
 tetranuclear units, tetranuclear Co(ii/iii) complexes,
 ferromagnetically coupled azide-bridged tetranuclear, and hexanuclear
 Ni(ii) complexes: synthesis, structural, and magnetic properties
;
_journal_issue 33
_journal_name_full 'Dalton Transactions'
_journal_page_first 6536
_journal_page_last 6551
_journal_paper_doi 10.1039/b903617b
_journal_year 2009
_chemical_formula_sum 'C28 H42 Cl Co4 N13 O10'
_chemical_formula_weight 991.92
_chemical_name_common ((Co2IICo2III(HL)2(CH3O)2(N3)3)Cl?H2O)(2)
_chemical_name_systematic
;

?

;
_space_group_IT_number 15
_symmetry_cell_setting monoclinic
_symmetry_space_group_name_Hall '-C 2yc'
_symmetry_space_group_name_H-M 'C 1 2/c 1'
_atom_sites_solution_hydrogens geom
_atom_sites_solution_primary direct
_atom_sites_solution_secondary difmap
_audit_creation_method SHELXL-97
_cell_angle_alpha 90.00
_cell_angle_beta 113.759(8)
_cell_angle_gamma 90.00
_cell_formula_units_Z 4
_cell_length_a 19.644(8)
_cell_length_b 21.213(8)
_cell_length_c 10.010(4)
_cell_measurement_reflns_used 3633
_cell_measurement_temperature 200(2)
_cell_measurement_theta_max 25.30
_cell_measurement_theta_min 2.26
_cell_volume 3818(3)
_computing_cell_refinement 'Bruker SMART'
_computing_data_collection 'Bruker SMART'
_computing_data_reduction 'Bruker SAINT'
_computing_molecular_graphics 'Bruker SHELXTL'
_computing_publication_material 'Bruker SHELXTL'
_computing_structure_refinement 'SHELXL-97 (Sheldrick, 1997)'
_computing_structure_solution 'SHELXS-97 (Sheldrick, 1990)'
_diffrn_ambient_temperature 200(2)
_diffrn_measured_fraction_theta_full 1.000
_diffrn_measured_fraction_theta_max 1.000
_diffrn_measurement_device_type 'CCD area detector'
_diffrn_measurement_method 'phi and omega scans'
_diffrn_radiation_monochromator graphite
_diffrn_radiation_source 'fine-focus sealed tube'
_diffrn_radiation_type MoK\a
_diffrn_radiation_wavelength 0.71073
_diffrn_reflns_av_R_equivalents 0.0974
_diffrn_reflns_av_sigmaI/netI 0.0687
_diffrn_reflns_limit_h_max 23
_diffrn_reflns_limit_h_min -23
_diffrn_reflns_limit_k_max 25
_diffrn_reflns_limit_k_min -25
_diffrn_reflns_limit_l_max 11
_diffrn_reflns_limit_l_min -11
_diffrn_reflns_number 14766
_diffrn_reflns_theta_full 25.05
_diffrn_reflns_theta_max 25.05
_diffrn_reflns_theta_min 1.48
_exptl_absorpt_coefficient_mu 1.849
_exptl_absorpt_correction_T_max 0.7320
_exptl_absorpt_correction_T_min 0.7087
_exptl_absorpt_correction_type multi-scan
_exptl_absorpt_process_details SADABS
_exptl_crystal_colour yellow
_exptl_crystal_density_diffrn 1.726
_exptl_crystal_density_meas ?
_exptl_crystal_density_method .
_exptl_crystal_description irregular
_exptl_crystal_F_000 2024
_exptl_crystal_size_max 0.20
_exptl_crystal_size_mid 0.18
_exptl_crystal_size_min 0.18
_refine_diff_density_max 0.673
_refine_diff_density_min -0.777
_refine_diff_density_rms 0.115
_refine_ls_extinction_method none
_refine_ls_goodness_of_fit_ref 0.919
_refine_ls_hydrogen_treatment mixed
_refine_ls_matrix_type full
_refine_ls_number_parameters 260
_refine_ls_number_reflns 3379
_refine_ls_number_restraints 0
_refine_ls_restrained_S_all 0.919
_refine_ls_R_factor_all 0.0712
_refine_ls_R_factor_gt 0.0478
_refine_ls_shift/su_max 0.008
_refine_ls_shift/su_mean 0.000
_refine_ls_structure_factor_coef Fsqd
_refine_ls_weighting_details 'calc w=1/[\s^2^(Fo^2^)+(0.1000P)^2^+0.0000P] where P=(Fo^2^+2Fc^2^)/3'
_refine_ls_weighting_scheme calc
_refine_ls_wR_factor_gt 0.1192
_refine_ls_wR_factor_ref 0.1377
_reflns_number_gt 2582
_reflns_number_total 3379
_reflns_threshold_expression >2sigma(I)
_cod_data_source_file b903617b.txt
_cod_data_source_block st072tri
_cod_depositor_comments
;
The following automatic conversions were performed:
'_symmetry_cell_setting' value 'Monoclinic' changed to 'monoclinic'
according to '/home/saulius/struct/CIF-dictionaries/cif_core.dic'
dictionary named 'cif_core.dic' version 2.4.1 from
2010-06-29.

'_exptl_absorpt_correction_type' value 'MULTI-SCAN' changed
to 'multi-scan' according to
'/home/saulius/struct/CIF-dictionaries/cif_core.dic' dictionary named
'cif_core.dic' version 2.4.1 from 2010-06-29.

Automatic conversion script
Id: cif_fix_enum 1527 2010-12-29 10:47:43Z saulius 
;
_cod_original_sg_symbol_H-M C2/c
_cod_database_code 7001862

loop_
_symmetry_equiv_pos_as_xyz
'x, y, z'
'-x, y, -z+1/2'
'x+1/2, y+1/2, z'
'-x+1/2, y+1/2, -z+1/2'
'-x, -y, -z'
'x, -y, z-1/2'
'-x+1/2, -y+1/2, -z'
'x+1/2, -y+1/2, z-1/2'

loop_
_atom_site_label
_atom_site_type_symbol
_atom_site_fract_x
_atom_site_fract_y
_atom_site_fract_z
_atom_site_U_iso_or_equiv
_atom_site_adp_type
_atom_site_occupancy
_atom_site_symmetry_multiplicity
_atom_site_calc_flag
_atom_site_refinement_flags
_atom_site_disorder_assembly
_atom_site_disorder_group
Co1 Co 0.24638(3) 0.22941(2) 0.85545(6) 0.01838(19) Uani 1 1 d . . .
Co2 Co 0.15531(3) 0.15555(3) 0.99169(6) 0.0205(2) Uani 1 1 d . . .
Cl1 Cl 0.5000 0.15340(10) 0.7500 0.0496(5) Uani 1 2 d S . .
O3 O 0.18009(15) 0.25146(13) 0.9504(3) 0.0197(6) Uani 1 1 d . . .
O2 O 0.23307(15) 0.14548(13) 0.9078(3) 0.0210(6) Uani 1 1 d . . .
N5 N 0.0649(2) 0.15118(19) 0.7897(4) 0.0324(9) Uani 1 1 d . . .
O1 O 0.07261(18) 0.14596(16) 1.0837(4) 0.0309(8) Uani 1 1 d . . .
O4 O 0.26544(15) 0.31267(13) 0.8169(3) 0.0220(7) Uani 1 1 d . . .
N2 N 0.1657(2) 0.22009(17) 0.6659(4) 0.0224(8) Uani 1 1 d . . .
N1 N 0.31079(19) 0.20624(17) 0.7699(4) 0.0225(8) Uani 1 1 d . . .
N3 N 0.15777(19) 0.17017(18) 0.6064(4) 0.0241(8) Uani 1 1 d . . .
N7 N 0.16280(19) 0.06279(17) 1.0435(4) 0.0261(8) Uani 1 1 d . . .
N4 N 0.1468(2) 0.1235(2) 0.5427(5) 0.0390(10) Uani 1 1 d . . .
N6 N 0.0000 0.1514(2) 0.7500 0.0239(12) Uani 1 2 d S . .
C4 C 0.2585(2) 0.0355(2) 0.9565(5) 0.0247(10) Uani 1 1 d . . .
C9 C 0.3203(2) 0.0957(2) 0.8336(5) 0.0268(10) Uani 1 1 d . . .
C12 C 0.3298(3) 0.2586(2) 0.6932(5) 0.0276(10) Uani 1 1 d . . .
H12A H 0.3223 0.2455 0.5933 0.033 Uiso 1 1 calc R . .
H12B H 0.3824 0.2711 0.7466 0.033 Uiso 1 1 calc R . .
C3 C 0.2068(2) 0.0237(2) 1.0239(5) 0.0291(11) Uani 1 1 d . . .
H3 H 0.2057 -0.0180 1.0572 0.035 Uiso 1 1 calc R . .
C5 C 0.2693(2) 0.0938(2) 0.8985(5) 0.0233(10) Uani 1 1 d . . .
C11 C 0.3348(2) 0.1513(2) 0.7650(5) 0.0249(10) Uani 1 1 d . . .
H11 H 0.3650 0.1460 0.7117 0.030 Uiso 1 1 calc R . .
C6 C 0.2993(3) -0.0168(2) 0.9465(5) 0.0333(11) Uani 1 1 d . . .
H6 H 0.2910 -0.0559 0.9839 0.040 Uiso 1 1 calc R . .
O5 O 0.9874(2) 0.24648(18) 0.0174(4) 0.0488(10) Uani 1 1 d . . .
C13 C 0.2785(2) 0.3130(2) 0.6874(5) 0.0249(10) Uani 1 1 d . . .
H13A H 0.3017 0.3534 0.6790 0.030 Uiso 1 1 calc R . .
H13B H 0.2309 0.3086 0.6011 0.030 Uiso 1 1 calc R . .
C8 C 0.3606(3) 0.0414(2) 0.8288(5) 0.0320(11) Uani 1 1 d . . .
H8 H 0.3955 0.0439 0.7853 0.038 Uiso 1 1 calc R . .
C14 C 0.1202(2) 0.2950(2) 0.8791(5) 0.0285(10) Uani 1 1 d . . .
H14A H 0.0933 0.3026 0.9413 0.043 Uiso 1 1 calc R . .
H14B H 0.0861 0.2772 0.7857 0.043 Uiso 1 1 calc R . .
H14C H 0.1404 0.3349 0.8615 0.043 Uiso 1 1 calc R . .
C7 C 0.3506(3) -0.0151(2) 0.8856(6) 0.0359(12) Uani 1 1 d . . .
C2 C 0.1153(2) 0.0421(2) 1.1178(6) 0.0315(11) Uani 1 1 d . . .
H2A H 0.1426 0.0464 1.2248 0.038 Uiso 1 1 calc R . .
H2B H 0.1014 -0.0027 1.0951 0.038 Uiso 1 1 calc R . .
C10 C 0.3941(4) -0.0724(3) 0.8798(7) 0.0566(17) Uani 1 1 d . . .
H10A H 0.4313 -0.0819 0.9779 0.085 Uiso 1 1 calc R . .
H10B H 0.4192 -0.0644 0.8143 0.085 Uiso 1 1 calc R . .
H10C H 0.3603 -0.1084 0.8432 0.085 Uiso 1 1 calc R . .
C1 C 0.0465(3) 0.0825(2) 1.0659(6) 0.0340(11) Uani 1 1 d . . .
H1A H 0.0148 0.0737 0.9621 0.041 Uiso 1 1 calc R . .
H1B H 0.0173 0.0745 1.1248 0.041 Uiso 1 1 calc R . .
H1 H 0.035(4) 0.170(3) 1.040(7) 0.06(2) Uiso 1 1 d . . .

loop_
_atom_site_aniso_label
_atom_site_aniso_U_11
_atom_site_aniso_U_22
_atom_site_aniso_U_33
_atom_site_aniso_U_23
_atom_site_aniso_U_13
_atom_site_aniso_U_12
Co1 0.0173(3) 0.0202(3) 0.0175(3) -0.0002(2) 0.0068(2) -0.0015(2)
Co2 0.0181(3) 0.0221(3) 0.0214(4) 0.0000(2) 0.0080(2) -0.0028(2)
Cl1 0.0325(9) 0.0659(14) 0.0549(13) 0.000 0.0225(9) 0.000
O3 0.0167(14) 0.0219(15) 0.0209(16) -0.0007(12) 0.0080(12) 0.0012(12)
O2 0.0187(14) 0.0218(15) 0.0225(17) 0.0017(12) 0.0084(13) 0.0008(12)
N5 0.019(2) 0.046(3) 0.031(2) 0.0007(18) 0.0091(17) -0.0049(18)
O1 0.0232(16) 0.0349(19) 0.034(2) 0.0015(15) 0.0107(15) -0.0016(15)
O4 0.0238(15) 0.0249(16) 0.0182(16) 0.0034(12) 0.0096(13) -0.0003(13)
N2 0.0250(19) 0.023(2) 0.019(2) -0.0031(15) 0.0079(16) -0.0023(15)
N1 0.0221(18) 0.028(2) 0.0185(19) 0.0005(15) 0.0093(15) -0.0040(16)
N3 0.0207(18) 0.029(2) 0.022(2) 0.0018(18) 0.0081(15) -0.0028(16)
N7 0.0252(19) 0.029(2) 0.024(2) 0.0022(16) 0.0104(16) -0.0085(17)
N4 0.046(3) 0.034(2) 0.033(2) -0.007(2) 0.012(2) 0.002(2)
N6 0.028(3) 0.029(3) 0.014(3) 0.000 0.008(2) 0.000
C4 0.028(2) 0.021(2) 0.021(2) -0.0032(17) 0.0059(19) 0.0004(19)
C9 0.021(2) 0.031(3) 0.027(3) -0.0032(19) 0.0078(19) 0.0053(19)
C12 0.031(2) 0.031(3) 0.025(3) -0.0022(19) 0.016(2) -0.006(2)
C3 0.028(2) 0.019(2) 0.035(3) 0.0011(19) 0.008(2) -0.0044(19)
C5 0.022(2) 0.024(2) 0.021(2) -0.0036(18) 0.0059(18) 0.0004(18)
C11 0.017(2) 0.034(3) 0.026(3) -0.0014(19) 0.0113(19) -0.0010(19)
C6 0.040(3) 0.020(2) 0.033(3) 0.001(2) 0.009(2) 0.005(2)
O5 0.033(2) 0.046(2) 0.058(3) -0.0103(18) 0.0093(19) -0.0014(17)
C13 0.029(2) 0.029(2) 0.019(2) 0.0005(18) 0.0120(19) -0.0037(19)
C8 0.032(2) 0.029(3) 0.034(3) -0.001(2) 0.012(2) 0.010(2)
C14 0.025(2) 0.031(3) 0.027(3) -0.001(2) 0.009(2) 0.005(2)
C7 0.038(3) 0.030(3) 0.037(3) -0.007(2) 0.012(2) 0.009(2)
C2 0.030(2) 0.031(3) 0.036(3) 0.005(2) 0.015(2) -0.007(2)
C10 0.070(4) 0.041(3) 0.062(4) -0.003(3) 0.030(3) 0.025(3)
C1 0.029(2) 0.033(3) 0.042(3) 0.001(2) 0.015(2) -0.012(2)

loop_
_atom_type_symbol
_atom_type_description
_atom_type_scat_dispersion_real
_atom_type_scat_dispersion_imag
_atom_type_scat_source
C C 0.0033 0.0016 'International Tables Vol C Tables 4.2.6.8 and 6.1.1.4'
H H 0.0000 0.0000 'International Tables Vol C Tables 4.2.6.8 and 6.1.1.4'
N N 0.0061 0.0033 'International Tables Vol C Tables 4.2.6.8 and 6.1.1.4'
O O 0.0106 0.0060 'International Tables Vol C Tables 4.2.6.8 and 6.1.1.4'
Cl Cl 0.1484 0.1585 'International Tables Vol C Tables 4.2.6.8 and 6.1.1.4'
Co Co 0.3494 0.9721 'International Tables Vol C Tables 4.2.6.8 and 6.1.1.4'

loop_
_geom_angle_atom_site_label_1
_geom_angle_atom_site_label_2
_geom_angle_atom_site_label_3
_geom_angle
_geom_angle_site_symmetry_1
_geom_angle_site_symmetry_3
_geom_angle_publ_flag
N1 Co1 O4 85.69(14) . . ?
N1 Co1 O2 94.26(14) . . ?
O4 Co1 O2 175.84(12) . . ?
N1 Co1 N2 87.80(16) . . ?
O4 Co1 N2 92.69(14) . . ?
O2 Co1 N2 91.47(14) . . ?
N1 Co1 O3 98.45(14) . 7_557 ?
O4 Co1 O3 83.08(12) . 7_557 ?
O2 Co1 O3 92.81(12) . 7_557 ?
N2 Co1 O3 172.14(13) . 7_557 ?
N1 Co1 O3 178.02(14) . . ?
O4 Co1 O3 95.85(12) . . ?
O2 Co1 O3 84.11(12) . . ?
N2 Co1 O3 93.36(14) . . ?
O3 Co1 O3 80.54(12) 7_557 . ?
N1 Co1 Co1 138.84(11) . 7_557 ?
O4 Co1 Co1 89.33(9) . 7_557 ?
O2 Co1 Co1 87.97(9) . 7_557 ?
N2 Co1 Co1 133.28(11) . 7_557 ?
O3 Co1 Co1 40.42(8) 7_557 7_557 ?
O3 Co1 Co1 40.11(8) . 7_557 ?
N7 Co2 O2 90.83(13) . . ?
N7 Co2 O4 97.57(13) . 7_557 ?
O2 Co2 O4 90.38(12) . 7_557 ?
N7 Co2 N5 98.66(15) . . ?
O2 Co2 N5 94.74(14) . . ?
O4 Co2 N5 162.90(13) 7_557 . ?
N7 Co2 O3 163.95(13) . . ?
O2 Co2 O3 75.86(10) . . ?
O4 Co2 O3 73.96(11) 7_557 . ?
N5 Co2 O3 91.46(13) . . ?
N7 Co2 O1 77.90(14) . . ?
O2 Co2 O1 168.58(12) . . ?
O4 Co2 O1 92.90(12) 7_557 . ?
N5 Co2 O1 85.26(15) . . ?
O3 Co2 O1 115.55(12) . . ?
C14 O3 Co1 119.5(3) . 7_557 ?
C14 O3 Co1 119.0(3) . . ?
Co1 O3 Co1 99.46(12) 7_557 . ?
C14 O3 Co2 119.7(2) . . ?
Co1 O3 Co2 97.98(12) 7_557 . ?
Co1 O3 Co2 96.48(12) . . ?
C5 O2 Co1 127.9(3) . . ?
C5 O2 Co2 129.0(3) . . ?
Co1 O2 Co2 103.03(12) . . ?
N6 N5 Co2 135.4(3) . . ?
C1 O1 Co2 109.1(3) . . ?
C1 O1 H1 108(4) . . ?
Co2 O1 H1 111(4) . . ?
C13 O4 Co1 108.5(2) . . ?
C13 O4 Co2 120.4(2) . 7_557 ?
Co1 O4 Co2 104.96(13) . 7_557 ?
N3 N2 Co1 118.1(3) . . ?
C11 N1 C12 119.6(4) . . ?
C11 N1 Co1 126.6(3) . . ?
C12 N1 Co1 113.7(3) . . ?
N4 N3 N2 176.1(5) . . ?
C3 N7 C2 119.5(4) . . ?
C3 N7 Co2 125.4(3) . . ?
C2 N7 Co2 115.0(3) . . ?
N5 N6 N5 179.5(6) . 2_556 ?
C6 C4 C5 118.7(4) . . ?
C6 C4 C3 115.2(4) . . ?
C5 C4 C3 126.1(4) . . ?
C5 C9 C8 120.7(4) . . ?
C5 C9 C11 124.0(4) . . ?
C8 C9 C11 115.3(4) . . ?
N1 C12 C13 106.8(3) . . ?
N1 C12 H12A 110.4 . . ?
C13 C12 H12A 110.4 . . ?
N1 C12 H12B 110.4 . . ?
C13 C12 H12B 110.4 . . ?
H12A C12 H12B 108.6 . . ?
N7 C3 C4 127.4(4) . . ?
N7 C3 H3 116.3 . . ?
C4 C3 H3 116.3 . . ?
O2 C5 C9 120.9(4) . . ?
O2 C5 C4 121.1(4) . . ?
C9 C5 C4 118.0(4) . . ?
N1 C11 C9 125.6(4) . . ?
N1 C11 H11 117.2 . . ?
C9 C11 H11 117.2 . . ?
C7 C6 C4 123.8(4) . . ?
C7 C6 H6 118.1 . . ?
C4 C6 H6 118.1 . . ?
O4 C13 C12 108.8(3) . . ?
O4 C13 H13A 109.9 . . ?
C12 C13 H13A 109.9 . . ?
O4 C13 H13B 109.9 . . ?
C12 C13 H13B 109.9 . . ?
H13A C13 H13B 108.3 . . ?
C7 C8 C9 121.5(5) . . ?
C7 C8 H8 119.2 . . ?
C9 C8 H8 119.2 . . ?
O3 C14 H14A 109.5 . . ?
O3 C14 H14B 109.5 . . ?
H14A C14 H14B 109.5 . . ?
O3 C14 H14C 109.5 . . ?
H14A C14 H14C 109.5 . . ?
H14B C14 H14C 109.5 . . ?
C6 C7 C8 117.3(4) . . ?
C6 C7 C10 121.9(5) . . ?
C8 C7 C10 120.7(5) . . ?
N7 C2 C1 108.6(4) . . ?
N7 C2 H2A 110.0 . . ?
C1 C2 H2A 110.0 . . ?
N7 C2 H2B 110.0 . . ?
C1 C2 H2B 110.0 . . ?
H2A C2 H2B 108.4 . . ?
C7 C10 H10A 109.5 . . ?
C7 C10 H10B 109.5 . . ?
H10A C10 H10B 109.5 . . ?
C7 C10 H10C 109.5 . . ?
H10A C10 H10C 109.5 . . ?
H10B C10 H10C 109.5 . . ?
O1 C1 C2 105.5(4) . . ?
O1 C1 H1A 110.7 . . ?
C2 C1 H1A 110.7 . . ?
O1 C1 H1B 110.7 . . ?
C2 C1 H1B 110.7 . . ?
H1A C1 H1B 108.8 . . ?

loop_
_geom_bond_atom_site_label_1
_geom_bond_atom_site_label_2
_geom_bond_distance
_geom_bond_site_symmetry_2
_geom_bond_publ_flag
Co1 N1 1.857(4) . ?
Co1 O4 1.878(3) . ?
Co1 O2 1.904(3) . ?
Co1 N2 1.931(4) . ?
Co1 O3 1.941(3) 7_557 ?
Co1 O3 1.953(3) . ?
Co1 Co1 2.9712(16) 7_557 ?
Co2 N7 2.025(4) . ?
Co2 O2 2.029(3) . ?
Co2 O4 2.036(3) 7_557 ?
Co2 N5 2.087(4) . ?
Co2 O3 2.170(3) . ?
Co2 O1 2.176(3) . ?
O3 C14 1.439(5) . ?
O3 Co1 1.941(3) 7_557 ?
O2 C5 1.330(5) . ?
N5 N6 1.173(4) . ?
O1 C1 1.426(5) . ?
O1 H1 0.86(6) . ?
O4 C13 1.420(5) . ?
O4 Co2 2.036(3) 7_557 ?
N2 N3 1.194(5) . ?
N1 C11 1.266(5) . ?
N1 C12 1.480(6) . ?
N3 N4 1.150(5) . ?
N7 C3 1.268(6) . ?
N7 C2 1.475(6) . ?
N6 N5 1.173(4) 2_556 ?
C4 C6 1.396(6) . ?
C4 C5 1.418(6) . ?
C4 C3 1.451(6) . ?
C9 C5 1.396(6) . ?
C9 C8 1.410(6) . ?
C9 C11 1.450(6) . ?
C12 C13 1.517(6) . ?
C12 H12A 0.9900 . ?
C12 H12B 0.9900 . ?
C3 H3 0.9500 . ?
C11 H11 0.9500 . ?
C6 C7 1.372(7) . ?
C6 H6 0.9500 . ?
C13 H13A 0.9900 . ?
C13 H13B 0.9900 . ?
C8 C7 1.375(7) . ?
C8 H8 0.9500 . ?
C14 H14A 0.9800 . ?
C14 H14B 0.9800 . ?
C14 H14C 0.9800 . ?
C7 C10 1.501(7) . ?
C2 C1 1.505(7) . ?
C2 H2A 0.9900 . ?
C2 H2B 0.9900 . ?
C10 H10A 0.9800 . ?
C10 H10B 0.9800 . ?
C10 H10C 0.9800 . ?
C1 H1A 0.9900 . ?
C1 H1B 0.9900 . ?
